data_4120672
loop_
_publ_author_name
'Li, Hao'
'Han, Ying-Feng'
'Lin, Yue-Jian'
'Guo, Zi-Wei'
'Jin, Guo-Xin'

_publ_section_title
;
 Stepwise Construction of Discrete Heterometallic Coordination Cages Based
 on Self-Sorting Strategy.
;
_journal_issue 8
_journal_name_full 'Journal of the American Chemical Society'
_journal_page_first 2982
_journal_paper_doi 10.1021/ja412667t
_journal_volume 136
_journal_year 2014
_chemical_formula_sum 'C162 H206 Ag2 F30 Ir8 N18 O66 S10 Zn4'
_chemical_formula_weight 6366.86
_chemical_name_systematic
; 
 ? 
;
_space_group_crystal_system monoclinic
_space_group_IT_number 14
_space_group_name_Hall '-P 2yn'
_space_group_name_H-M_alt 'P 1 21/n 1'
_symmetry_space_group_name_Hall '-P 2yn'
_symmetry_space_group_name_H-M 'P 1 21/n 1'
_atom_sites_solution_hydrogens geom
_audit_creation_method SHELXL-2013
_cell_angle_alpha 90
_cell_angle_beta 94.060(5)
_cell_angle_gamma 90
_cell_formula_units_Z 2
_cell_length_a 15.892(4)
_cell_length_b 32.880(8)
_cell_length_c 20.486(5)
_cell_measurement_reflns_used 4774
_cell_measurement_temperature 173(2)
_cell_measurement_theta_max 27.17
_cell_measurement_theta_min 2.38
_cell_volume 10678(5)
_computing_cell_refinement 'Bruker SAINT'
_computing_data_collection 'Bruker APEX2'
_computing_data_reduction 'Bruker SAINT'
_computing_molecular_graphics 'Bruker SHELXTL'
_computing_publication_material 'Bruker SHELXTL'
_computing_structure_refinement 'SHELXL-2013 (Sheldrick, 2013)'
_computing_structure_solution 'SHELXS-97 (Sheldrick, 2008)'
_diffrn_ambient_temperature 173(2)
_diffrn_measured_fraction_theta_full 0.996
_diffrn_measured_fraction_theta_max 0.995
_diffrn_measurement_device_type 'Bruker APEX-II CCD'
_diffrn_measurement_method '\f and \w scans'
_diffrn_radiation_type MoK\a
_diffrn_radiation_wavelength 0.71073
_diffrn_reflns_av_R_equivalents 0.0700
_diffrn_reflns_av_unetI/netI 0.1010
_diffrn_reflns_Laue_measured_fraction_full 0.996
_diffrn_reflns_Laue_measured_fraction_max 0.995
_diffrn_reflns_limit_h_max 19
_diffrn_reflns_limit_h_min -18
_diffrn_reflns_limit_k_max 30
_diffrn_reflns_limit_k_min -40
_diffrn_reflns_limit_l_max 25
_diffrn_reflns_limit_l_min -24
_diffrn_reflns_number 48753
_diffrn_reflns_point_group_measured_fraction_full 0.996
_diffrn_reflns_point_group_measured_fraction_max 0.995
_diffrn_reflns_theta_full 25.242
_diffrn_reflns_theta_max 26.000
_diffrn_reflns_theta_min 1.426
_exptl_absorpt_coefficient_mu 5.790
_exptl_absorpt_correction_T_max 0.746
_exptl_absorpt_correction_T_min 0.522
_exptl_absorpt_correction_type multi-scan
_exptl_absorpt_process_details sadabs
_exptl_crystal_colour yellow
_exptl_crystal_density_diffrn 1.980
_exptl_crystal_description prism
_exptl_crystal_F_000 6184
_exptl_crystal_size_max 0.100
_exptl_crystal_size_mid 0.040
_exptl_crystal_size_min 0.030
_platon_squeeze_details ' '
_refine_diff_density_max 3.024
_refine_diff_density_min -1.747
_refine_diff_density_rms 0.259
_refine_ls_extinction_method none
_refine_ls_goodness_of_fit_ref 1.007
_refine_ls_hydrogen_treatment constr
_refine_ls_matrix_type full
_refine_ls_number_parameters 1470
_refine_ls_number_reflns 20889
_refine_ls_number_restraints 248
_refine_ls_restrained_S_all 1.010
_refine_ls_R_factor_all 0.1130
_refine_ls_R_factor_gt 0.0605
_refine_ls_shift/su_max 0.005
_refine_ls_shift/su_mean 0.000
_refine_ls_structure_factor_coef Fsqd
_refine_ls_weighting_details
; 
 w=1/[\s^2^(Fo^2^)+(0.0973P)^2^] 
 where P=(Fo^2^+2Fc^2^)/3 
;
_refine_ls_weighting_scheme calc
_refine_ls_wR_factor_gt 0.1517
_refine_ls_wR_factor_ref 0.1779
_reflns_Friedel_coverage 0.000
_reflns_number_gt 12414
_reflns_number_total 20889
_reflns_threshold_expression 'I > 2\s(I)'
_cod_data_source_file ja412667t_si_001.cif
_cod_data_source_block HCC-6-AgOTf
_cod_database_code 4120672
_shelx_space_group_comment
; 
The symmetry employed for this shelxl refinement is uniquely defined 
by the following loop, which should always be used as a source of 
symmetry information in preference to the above space-group names. 
They are only intended as comments. 
;
_shelx_estimated_absorpt_t_min 0.595
_shelx_estimated_absorpt_t_max 0.845
_shelxl_version_number 2013-2

loop_
_space_group_symop_operation_xyz
'x, y, z'
'-x+1/2, y+1/2, -z+1/2'
'-x, -y, -z'
'x-1/2, -y-1/2, z-1/2'

loop_
_atom_site_label
_atom_site_type_symbol
_atom_site_fract_x
_atom_site_fract_y
_atom_site_fract_z
_atom_site_U_iso_or_equiv
_atom_site_adp_type
_atom_site_occupancy
_atom_site_site_symmetry_order
_atom_site_calc_flag
_atom_site_refinement_flags_posn
_atom_site_refinement_flags_adp
_atom_site_refinement_flags_occupancy
_atom_site_disorder_assembly
_atom_site_disorder_group
Ir1 Ir 0.86020(3) 0.72369(2) 0.45908(2) 0.02354(12) Uani 1 1 d . . . . .
Ir2 Ir 0.68934(3) 0.46918(2) 0.77003(2) 0.02550(13) Uani 1 1 d . . . . .
Ir3 Ir 0.80734(3) 0.59825(2) 0.18055(2) 0.02461(13) Uani 1 1 d . . . . .
Ir4 Ir 0.63269(3) 0.34705(2) 0.48992(2) 0.02231(12) Uani 1 1 d . . . . .
Ag1 Ag 1.0133(3) 0.57295(14) 0.6282(2) 0.1177(14) Uani 0.697(7) 1 d . . P . .
Ag1' Ag 1.0221(7) 0.5538(3) 0.6533(5) 0.1177(14) Uani 0.303(7) 1 d . . P . .
Zn1 Zn 0.77472(9) 0.59724(4) 0.61593(7) 0.0295(3) Uani 1 1 d . . . . .
Zn2 Zn 0.72052(9) 0.47569(4) 0.34189(7) 0.0306(3) Uani 1 1 d . . . . .
O1 O 0.7538(5) 0.6926(2) 0.4916(4) 0.0233(18) Uani 1 1 d . . . . .
O2 O 0.7207(5) 0.6422(3) 0.5596(4) 0.0274(19) Uani 1 1 d . . . . .
O3 O 0.8817(5) 0.6191(2) 0.5744(4) 0.0270(19) Uani 1 1 d . . . . .
O4 O 0.6354(5) 0.5181(2) 0.7141(4) 0.0257(18) Uani 1 1 d . . . . .
O5 O 0.6696(5) 0.5720(3) 0.6531(4) 0.035(2) Uani 1 1 d . . . . .
O6 O 0.8343(5) 0.5497(3) 0.6661(4) 0.030(2) Uani 1 1 d . . . . .
O7 O 0.7029(5) 0.5742(2) 0.2246(4) 0.0283(19) Uani 1 1 d . . . . .
O8 O 0.6646(5) 0.5245(3) 0.2922(4) 0.031(2) Uani 1 1 d . . . . .
O9 O 0.8268(5) 0.4984(2) 0.3062(4) 0.030(2) Uani 1 1 d . . . . .
O10 O 0.5828(5) 0.3990(2) 0.4434(4) 0.0224(17) Uani 1 1 d . . . . .
O11 O 0.6150(5) 0.4521(2) 0.3814(4) 0.0271(19) Uani 1 1 d . . . . .
O12 O 0.7806(5) 0.4294(2) 0.3950(4) 0.0265(19) Uani 1 1 d . . . . .
O13 O 0.7917(7) 0.6369(3) 0.6980(5) 0.054(3) Uani 1 1 d . . . . .
O14 O 0.6928(7) 0.4378(4) 0.2606(5) 0.062(3) Uani 1 1 d . . . . .
O15 O 1.0057(14) 0.5234(7) 0.5522(10) 0.166(8) Uani 1 1 d D U . . .
O19 O 0.1625(9) 0.7033(4) 0.7399(7) 0.088(4) Uani 1 1 d . . . . .
O20 O 0.1421(9) 0.7540(4) 0.6512(6) 0.084(4) Uani 1 1 d . . . . .
O21 O 0.2215(9) 0.7710(4) 0.7520(6) 0.084(4) Uani 1 1 d . . . . .
O22 O 0.2056(10) 0.4002(4) 0.1826(6) 0.087(4) Uani 1 1 d . . . . .
O23 O 0.1712(11) 0.4074(5) 0.0659(6) 0.114(6) Uani 1 1 d . . . . .
O24 O 0.1187(11) 0.3519(6) 0.1261(8) 0.130(7) Uani 1 1 d . . . . .
O25 O 0.7684(10) 0.3139(6) 0.7400(11) 0.151(8) Uani 1 1 d . U . . .
O26 O 0.9061(9) 0.3445(4) 0.7418(7) 0.089(4) Uani 1 1 d . . . . .
O27 O 0.8654(10) 0.2937(5) 0.6601(5) 0.100(5) Uani 1 1 d . . . . .
N1 N 0.9169(5) 0.6725(3) 0.5097(4) 0.0171(19) Uani 1 1 d . . . . .
N2 N 0.7976(6) 0.4957(3) 0.7302(4) 0.024(2) Uani 1 1 d . . . . .
N3 N 0.8623(6) 0.5509(3) 0.2384(4) 0.020(2) Uani 1 1 d . . . . .
N4 N 0.7434(6) 0.3764(3) 0.4577(4) 0.021(2) Uani 1 1 d . . . . .
N5 N 0.8412(6) 0.6864(3) 0.3750(5) 0.026(2) Uani 1 1 d . . . . .
N6 N 0.8206(6) 0.6369(3) 0.2649(4) 0.017(2) Uani 1 1 d . . . . .
N7 N 0.6723(5) 0.4345(3) 0.6838(4) 0.020(2) Uani 1 1 d . . . . .
N8 N 0.6466(6) 0.3850(3) 0.5729(5) 0.023(2) Uani 1 1 d . . . . .
N9 N 1.0349(11) 0.6030(5) 0.7181(8) 0.080(5) Uani 1 1 d . . . . .
S1 S 0.7280(4) 0.5532(2) 0.4642(3) 0.045(2) Uani 0.655(11) 1 d . . P A 1
O16 O 0.7412(6) 0.5166(3) 0.4304(4) 0.040(2) Uani 0.655(11) 1 d . . P A 1
O17 O 0.7486(14) 0.5875(5) 0.4284(7) 0.074(7) Uani 0.655(11) 1 d . . P A 1
O18 O 0.7586(6) 0.5544(3) 0.5313(5) 0.044(2) Uani 0.655(11) 1 d . . P A 1
C74 C 0.6197(19) 0.5528(8) 0.4679(12) 0.101(8) Uani 0.655(11) 1 d D U P A 1
F1 F 0.587(2) 0.5848(7) 0.4960(12) 0.091(8) Uani 0.655(11) 1 d D . P A 1
F2 F 0.5735(14) 0.5489(8) 0.4111(9) 0.110(9) Uani 0.655(11) 1 d D U P A 1
F3 F 0.5934(12) 0.5209(6) 0.5033(10) 0.129(9) Uani 0.655(11) 1 d D . P A 1
S5 S 0.6123(13) 0.3879(4) 0.0336(8) 0.082(6) Uani 0.407(19) 1 d D U P B 1
O28 O 0.7006(15) 0.3864(11) 0.056(2) 0.15(2) Uiso 0.407(19) 1 d D U P B 1
O29 O 0.557(2) 0.3754(8) 0.0799(15) 0.096(11) Uani 0.407(19) 1 d D U P B 1
O30 O 0.593(3) 0.3757(9) -0.0312(11) 0.087(12) Uani 0.407(19) 1 d D U P B 1
C78 C 0.5966(16) 0.4415(5) 0.0297(13) 0.125(12) Uani 0.407(19) 1 d D U P B 1
F13 F 0.598(3) 0.4594(9) 0.0871(14) 0.186(9) Uani 0.407(19) 1 d D . P B 1
F14 F 0.6541(19) 0.4605(7) -0.0025(14) 0.114(14) Uani 0.407(19) 1 d D U P B 1
F15 F 0.5227(16) 0.4501(8) -0.001(2) 0.116(15) Uiso 0.407(19) 1 d D . P B 1
S1' S 0.7117(7) 0.5255(4) 0.4923(7) 0.051(4) Uani 0.345(11) 1 d D . P A 2
O16' O 0.7412(6) 0.5166(3) 0.4304(4) 0.040(2) Uani 0.345(11) 1 d . . P A 2
O17' O 0.714(3) 0.4885(10) 0.5333(19) 0.121(16) Uani 0.345(11) 1 d D U P A 2
O18' O 0.7586(6) 0.5544(3) 0.5313(5) 0.044(2) Uani 0.345(11) 1 d . . P A 2
C74' C 0.622(3) 0.5529(12) 0.464(2) 0.101(8) Uani 0.345(11) 1 d D . P A 2
F1' F 0.584(5) 0.5704(15) 0.5135(19) 0.12(2) Uani 0.345(11) 1 d D U P A 2
F2' F 0.631(3) 0.5830(12) 0.422(2) 0.144(19) Uani 0.345(11) 1 d D . P A 2
F3' F 0.560(2) 0.5295(9) 0.4355(17) 0.063(10) Uani 0.345(11) 1 d D U P A 2
S5' S 0.6597(10) 0.3964(4) 0.0260(6) 0.083(4) Uani 0.593(19) 1 d D . P B 2
O28' O 0.663(2) 0.3741(8) 0.0892(13) 0.130(12) Uani 0.593(19) 1 d . U P B 2
O29' O 0.648(2) 0.3738(10) -0.0267(13) 0.106(11) Uani 0.593(19) 1 d . U P B 2
O30' O 0.720(2) 0.4263(10) 0.0243(18) 0.148(14) Uani 0.593(19) 1 d . U P B 2
C78' C 0.584(2) 0.4230(10) 0.0351(15) 0.125(12) Uani 0.593(19) 1 d D . P B 2
F13' F 0.514(2) 0.4010(12) 0.0435(17) 0.211(17) Uani 0.593(19) 1 d D U P B 2
F14' F 0.586(3) 0.4506(10) 0.0830(15) 0.186(9) Uani 0.593(19) 1 d D U P B 2
F15' F 0.562(3) 0.4457(13) -0.0177(15) 0.27(2) Uani 0.593(19) 1 d D U P B 2
S2 S 0.1595(3) 0.74655(15) 0.7205(2) 0.0598(12) Uani 1 1 d . . . . .
S3 S 0.1823(4) 0.38012(16) 0.1212(2) 0.0728(14) Uani 1 1 d . . . . .
S4 S 0.8642(3) 0.30862(12) 0.7228(2) 0.0544(11) Uani 1 1 d . . . . .
F4 F 0.0739(10) 0.7574(6) 0.8195(5) 0.148(7) Uani 1 1 d . . . . .
F5 F 0.0526(11) 0.8018(6) 0.7422(7) 0.147(7) Uani 1 1 d . . . . .
F6 F 0.0003(9) 0.7432(7) 0.7336(7) 0.165(8) Uani 1 1 d . . . . .
F7 F 0.2889(12) 0.3228(5) 0.1513(9) 0.160(7) Uani 1 1 d . . . . .
F8 F 0.2588(12) 0.3287(5) 0.0526(9) 0.161(8) Uani 1 1 d . . . . .
F9 F 0.3392(11) 0.3706(5) 0.0955(8) 0.137(6) Uani 1 1 d . . . . .
F10 F 0.9742(9) 0.2685(6) 0.7738(10) 0.182(9) Uani 1 1 d D . . . .
F11 F 0.8733(11) 0.2854(6) 0.8408(6) 0.159(7) Uani 1 1 d D . . . .
F12 F 0.8412(13) 0.2397(5) 0.7727(10) 0.182(9) Uani 1 1 d D . . . .
C1 C 0.7716(7) 0.6626(3) 0.5307(6) 0.022(3) Uani 1 1 d . . . . .
C2 C 0.8660(7) 0.6498(4) 0.5408(5) 0.023(3) Uani 1 1 d . . . . .
C3 C 1.0467(8) 0.6647(4) 0.5757(7) 0.035(3) Uani 1 1 d . . . . .
H3 H 1.0185 0.6752 0.6114 0.042 Uiso 1 1 calc R U . . .
C4 C 1.0042(7) 0.6625(3) 0.5179(5) 0.020(2) Uani 1 1 d . . . . .
C5 C 1.0452(8) 0.6479(5) 0.4650(6) 0.043(4) Uani 1 1 d . . . . .
H5 H 1.0160 0.6456 0.4231 0.052 Uiso 1 1 calc R U . . .
C6 C 0.6885(7) 0.5406(4) 0.6864(6) 0.025(3) Uani 1 1 d . . . . .
C7 C 0.7808(7) 0.5280(4) 0.6951(6) 0.025(3) Uani 1 1 d . . . . .
C8 C 0.9435(8) 0.5100(4) 0.7697(6) 0.027(3) Uani 1 1 d . . . . .
H8 H 0.9271 0.5358 0.7853 0.032 Uiso 1 1 calc R U . . .
C9 C 0.8832(7) 0.4843(4) 0.7411(5) 0.025(3) Uani 1 1 d . . . . .
C10 C 0.9083(8) 0.4454(4) 0.7234(8) 0.048(4) Uani 1 1 d . . . . .
H10 H 0.8675 0.4268 0.7052 0.058 Uiso 1 1 calc R U . . .
C11 C 0.7198(7) 0.5429(3) 0.2622(5) 0.019(2) Uani 1 1 d . . . . .
C12 C 0.8117(7) 0.5290(3) 0.2691(5) 0.022(3) Uani 1 1 d . . . . .
C13 C 0.9729(8) 0.5013(4) 0.2238(6) 0.032(3) Uani 1 1 d . . . . .
H13 H 0.9320 0.4825 0.2059 0.039 Uiso 1 1 calc R U . . .
C14 C 0.9479(7) 0.5386(4) 0.2424(5) 0.025(3) Uani 1 1 d . . . . .
C15 C 1.0107(8) 0.5658(4) 0.2682(7) 0.039(3) Uani 1 1 d . . . . .
H15 H 0.9950 0.5926 0.2797 0.046 Uiso 1 1 calc R U . . .
C16 C 0.6359(7) 0.4215(3) 0.4139(6) 0.023(3) Uani 1 1 d . . . . .
C17 C 0.7290(7) 0.4088(3) 0.4218(5) 0.020(2) Uani 1 1 d . . . . .
C18 C 0.8692(8) 0.3477(4) 0.4128(6) 0.033(3) Uani 1 1 d . . . . .
H18 H 0.8408 0.3464 0.3705 0.039 Uiso 1 1 calc R U . . .
C19 C 0.8297(7) 0.3619(3) 0.4663(6) 0.022(2) Uani 1 1 d . U . . .
C20 C 0.8718(10) 0.3633(5) 0.5259(7) 0.054(5) Uani 1 1 d . . . . .
H20 H 0.8430 0.3721 0.5625 0.065 Uiso 1 1 calc R U . . .
C21 C 0.9024(8) 0.6807(3) 0.3336(6) 0.028(3) Uani 1 1 d . . . . .
H21 H 0.9543 0.6946 0.3424 0.034 Uiso 1 1 calc R U . . .
C22 C 0.8942(8) 0.6567(3) 0.2808(6) 0.027(3) Uani 1 1 d . . . . .
H22 H 0.9404 0.6535 0.2541 0.032 Uiso 1 1 calc R U . . .
C23 C 0.7580(8) 0.6432(4) 0.3046(6) 0.030(3) Uani 1 1 d . . . . .
H23 H 0.7053 0.6301 0.2950 0.037 Uiso 1 1 calc R U . . .
C24 C 0.7678(8) 0.6680(4) 0.3588(6) 0.032(3) Uani 1 1 d . . . . .
H24 H 0.7216 0.6720 0.3850 0.039 Uiso 1 1 calc R U . . .
C25 C 0.7109(7) 0.3987(4) 0.6795(6) 0.027(3) Uani 1 1 d . . . . .
H25 H 0.7477 0.3897 0.7152 0.032 Uiso 1 1 calc R U . . .
C26 C 0.6990(8) 0.3747(4) 0.6254(7) 0.036(3) Uani 1 1 d . . . . .
H26 H 0.7288 0.3497 0.6244 0.043 Uiso 1 1 calc R U . . .
C27 C 0.6089(8) 0.4197(4) 0.5803(7) 0.037(3) Uani 1 1 d . . . . .
H27 H 0.5693 0.4280 0.5459 0.045 Uiso 1 1 calc R U . . .
C28 C 0.6210(8) 0.4457(4) 0.6339(6) 0.035(3) Uani 1 1 d . . . . .
H28 H 0.5927 0.4712 0.6344 0.041 Uiso 1 1 calc R U . . .
C29 C 0.9145(10) 0.7723(4) 0.5166(8) 0.046(4) Uani 1 1 d . . . . .
C30 C 0.9530(9) 0.7710(4) 0.4575(8) 0.044(4) Uani 1 1 d . . . . .
C31 C 0.8853(10) 0.7786(4) 0.4058(7) 0.043(4) Uani 1 1 d . . . . .
C32 C 0.8102(9) 0.7829(4) 0.4367(9) 0.049(4) Uani 1 1 d . . . . .
C33 C 0.8290(9) 0.7806(4) 0.5069(7) 0.039(3) Uani 1 1 d . . . . .
C34 C 0.9635(17) 0.7677(7) 0.5845(11) 0.122(10) Uani 1 1 d . U . . .
H34A H 0.9550 0.7921 0.6108 0.183 Uiso 1 1 calc R U . . .
H34B H 1.0238 0.7643 0.5786 0.183 Uiso 1 1 calc R U . . .
H34C H 0.9426 0.7438 0.6069 0.183 Uiso 1 1 calc R U . . .
C35 C 1.0450(12) 0.7682(6) 0.4478(15) 0.129(12) Uani 1 1 d . . . . .
H35A H 1.0699 0.7955 0.4500 0.193 Uiso 1 1 calc R U . . .
H35B H 1.0529 0.7561 0.4049 0.193 Uiso 1 1 calc R U . . .
H35C H 1.0726 0.7511 0.4822 0.193 Uiso 1 1 calc R U . . .
C36 C 0.8998(15) 0.7829(6) 0.3358(8) 0.083(6) Uani 1 1 d . U . . .
H36A H 0.8465 0.7790 0.3095 0.125 Uiso 1 1 calc R U . . .
H36B H 0.9407 0.7624 0.3236 0.125 Uiso 1 1 calc R U . . .
H36C H 0.9220 0.8101 0.3277 0.125 Uiso 1 1 calc R U . . .
C37 C 0.7283(13) 0.7928(7) 0.4021(11) 0.105(8) Uani 1 1 d . U . . .
H37A H 0.6831 0.7786 0.4230 0.158 Uiso 1 1 calc R U . . .
H37B H 0.7286 0.7843 0.3563 0.158 Uiso 1 1 calc R U . . .
H37C H 0.7187 0.8223 0.4039 0.158 Uiso 1 1 calc R U . . .
C38 C 0.7632(17) 0.7824(6) 0.5544(11) 0.121(11) Uani 1 1 d . . . . .
H38A H 0.7264 0.7586 0.5488 0.181 Uiso 1 1 calc R U . . .
H38B H 0.7297 0.8072 0.5469 0.181 Uiso 1 1 calc R U . . .
H38C H 0.7900 0.7827 0.5990 0.181 Uiso 1 1 calc R U . . .
C39 C 0.7325(10) 0.4704(4) 0.8739(7) 0.045(4) Uani 1 1 d . . . . .
C40 C 0.6553(11) 0.4896(4) 0.8646(6) 0.044(4) Uani 1 1 d . . . . .
C41 C 0.5913(8) 0.4622(5) 0.8372(7) 0.042(4) Uani 1 1 d . U . . .
C42 C 0.6372(11) 0.4237(4) 0.8328(7) 0.048(4) Uani 1 1 d . U . . .
C43 C 0.7220(11) 0.4288(5) 0.8517(6) 0.047(4) Uani 1 1 d . . . . .
C44 C 0.8121(9) 0.4892(6) 0.9013(7) 0.055(5) Uani 1 1 d . . . . .
H44A H 0.8098 0.5186 0.8942 0.083 Uiso 1 1 calc R U . . .
H44B H 0.8597 0.4777 0.8795 0.083 Uiso 1 1 calc R U . . .
H44C H 0.8195 0.4836 0.9484 0.083 Uiso 1 1 calc R U . . .
C45 C 0.6349(12) 0.5323(6) 0.8795(8) 0.069(5) Uani 1 1 d . . . . .
H45A H 0.6235 0.5347 0.9258 0.104 Uiso 1 1 calc R U . . .
H45B H 0.5850 0.5409 0.8521 0.104 Uiso 1 1 calc R U . . .
H45C H 0.6828 0.5498 0.8706 0.104 Uiso 1 1 calc R U . . .
C46 C 0.4994(9) 0.4706(6) 0.8189(8) 0.069(6) Uani 1 1 d . . . . .
H46A H 0.4692 0.4732 0.8588 0.104 Uiso 1 1 calc R U . . .
H46B H 0.4753 0.4482 0.7922 0.104 Uiso 1 1 calc R U . . .
H46C H 0.4941 0.4960 0.7939 0.104 Uiso 1 1 calc R U . . .
C47 C 0.5931(13) 0.3840(6) 0.8079(9) 0.086(7) Uani 1 1 d . . . . .
H47A H 0.6339 0.3667 0.7875 0.129 Uiso 1 1 calc R U . . .
H47B H 0.5467 0.3908 0.7757 0.129 Uiso 1 1 calc R U . . .
H47C H 0.5709 0.3696 0.8449 0.129 Uiso 1 1 calc R U . . .
C48 C 0.7869(10) 0.3967(5) 0.8583(8) 0.057(5) Uani 1 1 d . . . . .
H48A H 0.7653 0.3719 0.8367 0.085 Uiso 1 1 calc R U . . .
H48B H 0.8011 0.3912 0.9047 0.085 Uiso 1 1 calc R U . . .
H48C H 0.8375 0.4058 0.8378 0.085 Uiso 1 1 calc R U . . .
C49 C 0.7602(10) 0.5852(4) 0.0814(6) 0.046(4) Uani 1 1 d . . . . .
C50 C 0.7465(10) 0.6281(5) 0.0961(6) 0.046(4) Uani 1 1 d . . . . .
C51 C 0.8273(9) 0.6457(4) 0.1111(6) 0.035(3) Uani 1 1 d . . . . .
C52 C 0.8920(9) 0.6162(4) 0.1060(6) 0.036(3) Uani 1 1 d . . . . .
C53 C 0.8501(10) 0.5785(4) 0.0876(6) 0.044(4) Uani 1 1 d . . . . .
C54 C 0.6987(13) 0.5521(7) 0.0604(8) 0.090(7) Uani 1 1 d . U . . .
H54A H 0.6828 0.5547 0.0135 0.135 Uiso 1 1 calc R U . . .
H54B H 0.6482 0.5544 0.0849 0.135 Uiso 1 1 calc R U . . .
H54C H 0.7251 0.5255 0.0690 0.135 Uiso 1 1 calc R U . . .
C55 C 0.6587(11) 0.6473(6) 0.0901(9) 0.078(6) Uani 1 1 d . . . . .
H55A H 0.6465 0.6595 0.1321 0.118 Uiso 1 1 calc R U . . .
H55B H 0.6166 0.6264 0.0780 0.118 Uiso 1 1 calc R U . . .
H55C H 0.6567 0.6684 0.0563 0.118 Uiso 1 1 calc R U . . .
C56 C 0.8432(13) 0.6899(4) 0.1272(8) 0.066(5) Uani 1 1 d . . . . .
H56A H 0.8122 0.6975 0.1650 0.099 Uiso 1 1 calc R U . . .
H56B H 0.8242 0.7067 0.0896 0.099 Uiso 1 1 calc R U . . .
H56C H 0.9037 0.6941 0.1376 0.099 Uiso 1 1 calc R U . . .
C57 C 0.9828(9) 0.6233(6) 0.1122(7) 0.063(5) Uani 1 1 d . . . . .
H57A H 1.0049 0.6228 0.0688 0.095 Uiso 1 1 calc R U . . .
H57B H 1.0104 0.6021 0.1396 0.095 Uiso 1 1 calc R U . . .
H57C H 0.9942 0.6500 0.1325 0.095 Uiso 1 1 calc R U . . .
C58 C 0.8980(13) 0.5402(5) 0.0722(7) 0.071(6) Uani 1 1 d . . . . .
H58A H 0.8758 0.5172 0.0961 0.106 Uiso 1 1 calc R U . . .
H58B H 0.9580 0.5438 0.0856 0.106 Uiso 1 1 calc R U . . .
H58C H 0.8913 0.5348 0.0251 0.106 Uiso 1 1 calc R U . . .
C59 C 0.6136(9) 0.2895(4) 0.5395(6) 0.035(3) Uani 1 1 d . . . . .
C60 C 0.5338(8) 0.3051(4) 0.5110(7) 0.036(3) Uani 1 1 d . . . . .
C61 C 0.5374(7) 0.3094(4) 0.4443(6) 0.026(3) Uani 1 1 d . . . . .
C62 C 0.6173(8) 0.2966(4) 0.4255(6) 0.032(3) Uani 1 1 d . . . . .
C63 C 0.6665(9) 0.2839(4) 0.4859(7) 0.038(3) Uani 1 1 d . . . . .
C64 C 0.6324(10) 0.2769(5) 0.6082(7) 0.050(4) Uani 1 1 d . . . . .
H64A H 0.6224 0.2476 0.6123 0.075 Uiso 1 1 calc R U . . .
H64B H 0.5958 0.2918 0.6364 0.075 Uiso 1 1 calc R U . . .
H64C H 0.6916 0.2829 0.6215 0.075 Uiso 1 1 calc R U . . .
C65 C 0.4586(9) 0.3146(5) 0.5509(9) 0.065(5) Uani 1 1 d . U . . .
H65A H 0.4711 0.3388 0.5779 0.097 Uiso 1 1 calc R U . . .
H65B H 0.4479 0.2914 0.5793 0.097 Uiso 1 1 calc R U . . .
H65C H 0.4086 0.3197 0.5212 0.097 Uiso 1 1 calc R U . . .
C66 C 0.4669(8) 0.3239(4) 0.3958(8) 0.048(4) Uani 1 1 d . . . . .
H66A H 0.4276 0.3015 0.3855 0.072 Uiso 1 1 calc R U . . .
H66B H 0.4910 0.3332 0.3556 0.072 Uiso 1 1 calc R U . . .
H66C H 0.4367 0.3465 0.4150 0.072 Uiso 1 1 calc R U . . .
C67 C 0.6476(10) 0.2949(4) 0.3563(7) 0.047(4) Uani 1 1 d . . . . .
H67A H 0.6189 0.2727 0.3319 0.070 Uiso 1 1 calc R U . . .
H67B H 0.7087 0.2903 0.3587 0.070 Uiso 1 1 calc R U . . .
H67C H 0.6347 0.3207 0.3339 0.070 Uiso 1 1 calc R U . . .
C68 C 0.7547(9) 0.2670(4) 0.4921(8) 0.045(4) Uani 1 1 d . . . . .
H68A H 0.7839 0.2768 0.5329 0.068 Uiso 1 1 calc R U . . .
H68B H 0.7853 0.2761 0.4549 0.068 Uiso 1 1 calc R U . . .
H68C H 0.7524 0.2372 0.4927 0.068 Uiso 1 1 calc R U . . .
C69 C 0.8286(15) 0.6759(6) 0.6999(9) 0.086(7) Uani 1 1 d . . . . .
C70 C 0.750(2) 0.4092(12) 0.2317(15) 0.175(14) Uani 1 1 d . U . . .
C71 C 1.0501(15) 0.6205(6) 0.7637(9) 0.082(7) Uani 1 1 d . . . . .
C72 C 1.0572(19) 0.6467(8) 0.8179(10) 0.129(11) Uani 1 1 d . . . . .
H72A H 1.0827 0.6724 0.8054 0.193 Uiso 1 1 calc R U . . .
H72B H 1.0927 0.6340 0.8532 0.193 Uiso 1 1 calc R U . . .
H72C H 1.0010 0.6519 0.8329 0.193 Uiso 1 1 calc R U . . .
C73 C 0.9520(15) 0.5281(14) 0.4923(16) 0.204(16) Uani 1 1 d D U . . .
C75 C 0.0748(17) 0.7631(9) 0.7551(10) 0.098(7) Uani 1 1 d . U . . .
C76 C 0.2700(17) 0.3489(6) 0.1069(10) 0.084(7) Uani 1 1 d . . . . .
C77 C 0.8892(12) 0.2724(7) 0.7811(10) 0.120(9) Uani 1 1 d D U . . .
C79 C 1.0231(14) 0.7005(8) 0.9799(15) 0.124(11) Uani 1 1 d . . . . .
C80 C 0.944(2) 0.4334(11) 0.0531(16) 0.165(16) Uani 1 1 d . . . . .
C81 C 0.5217(18) 0.6110(7) 0.7550(14) 0.128(10) Uani 1 1 d D U . . .
O31 O 0.9352(13) 0.6925(6) 0.9865(7) 0.125(6) Uani 1 1 d . . . . .
O32 O 0.8725(18) 0.4356(7) 0.0882(13) 0.194(11) Uani 1 1 d . . . . .
O33 O 0.451(2) 0.5946(15) 0.781(2) 0.41(3) Uiso 1 1 d D . . . .

loop_
_atom_site_aniso_label
_atom_site_aniso_U_11
_atom_site_aniso_U_22
_atom_site_aniso_U_33
_atom_site_aniso_U_23
_atom_site_aniso_U_13
_atom_site_aniso_U_12
Ir1 0.0269(3) 0.0186(2) 0.0245(3) 0.00052(19) -0.0023(2) 0.00201(19)
Ir2 0.0291(3) 0.0259(3) 0.0219(2) -0.00124(19) 0.0052(2) -0.0012(2)
Ir3 0.0323(3) 0.0214(2) 0.0195(2) 0.00420(18) -0.0026(2) -0.00173(19)
Ir4 0.0225(3) 0.0208(2) 0.0236(2) 0.00125(19) 0.00172(19) -0.00166(18)
Ag1 0.144(2) 0.105(3) 0.094(3) -0.066(2) -0.061(2) 0.058(2)
Ag1' 0.144(2) 0.105(3) 0.094(3) -0.066(2) -0.061(2) 0.058(2)
Zn1 0.0296(8) 0.0290(8) 0.0303(8) 0.0083(6) 0.0046(6) 0.0015(6)
Zn2 0.0292(8) 0.0271(8) 0.0355(8) 0.0141(6) 0.0018(6) -0.0008(6)
O1 0.031(5) 0.014(4) 0.025(4) 0.003(3) 0.000(4) 0.008(3)
O2 0.016(4) 0.037(5) 0.031(5) 0.011(4) 0.010(4) 0.010(4)
O3 0.030(5) 0.027(5) 0.024(4) 0.011(4) 0.001(4) 0.007(4)
O4 0.012(4) 0.028(5) 0.037(5) 0.001(4) 0.002(4) 0.007(3)
O5 0.029(5) 0.028(5) 0.049(6) 0.010(4) 0.008(4) 0.010(4)
O6 0.020(4) 0.039(5) 0.031(5) 0.012(4) 0.010(4) -0.004(4)
O7 0.024(5) 0.030(5) 0.030(5) 0.016(4) -0.002(4) -0.005(4)
O8 0.025(5) 0.035(5) 0.033(5) 0.020(4) -0.002(4) 0.001(4)
O9 0.036(5) 0.029(5) 0.028(5) 0.010(4) 0.012(4) 0.002(4)
O10 0.017(4) 0.024(4) 0.026(4) 0.006(3) -0.001(3) -0.005(3)
O11 0.020(4) 0.023(4) 0.038(5) 0.009(4) -0.002(4) 0.000(3)
O12 0.022(4) 0.026(5) 0.032(5) 0.014(4) 0.007(4) 0.003(3)
O13 0.075(8) 0.042(6) 0.047(6) -0.006(5) 0.019(6) -0.008(5)
O14 0.068(8) 0.064(8) 0.050(7) -0.011(6) -0.019(6) -0.006(6)
O15 0.154(14) 0.181(15) 0.160(14) -0.097(12) -0.009(12) 0.036(12)
O19 0.102(11) 0.054(8) 0.111(11) 0.000(8) 0.019(9) 0.010(7)
O20 0.094(10) 0.096(11) 0.063(8) 0.006(8) 0.015(7) 0.007(8)
O21 0.110(11) 0.062(8) 0.078(9) -0.019(7) -0.005(8) -0.033(8)
O22 0.147(13) 0.069(9) 0.044(7) -0.002(6) 0.012(8) 0.009(8)
O23 0.179(17) 0.117(13) 0.043(8) 0.019(8) 0.002(9) 0.017(12)
O24 0.127(15) 0.154(17) 0.111(13) -0.003(12) 0.030(11) -0.085(13)
O25 0.080(11) 0.121(14) 0.25(2) -0.051(14) -0.025(12) 0.051(10)
O26 0.095(10) 0.048(8) 0.123(12) -0.005(8) 0.009(9) -0.031(7)
O27 0.157(15) 0.111(12) 0.031(7) -0.015(7) 0.011(8) -0.013(11)
N1 0.012(5) 0.012(4) 0.028(5) -0.005(4) 0.004(4) -0.003(4)
N2 0.016(5) 0.037(6) 0.017(5) 0.006(4) 0.001(4) -0.006(4)
N3 0.018(5) 0.021(5) 0.021(5) 0.011(4) -0.003(4) 0.001(4)
N4 0.016(5) 0.027(5) 0.020(5) 0.001(4) -0.001(4) -0.001(4)
N5 0.022(5) 0.017(5) 0.039(6) 0.007(4) 0.001(5) 0.003(4)
N6 0.019(5) 0.017(5) 0.016(5) 0.011(4) -0.003(4) 0.006(4)
N7 0.014(5) 0.025(5) 0.021(5) 0.002(4) 0.006(4) 0.002(4)
N8 0.013(5) 0.024(5) 0.033(6) 0.007(4) 0.006(4) 0.001(4)
N9 0.112(14) 0.069(11) 0.059(10) 0.002(9) 0.014(10) -0.036(10)
S1 0.046(4) 0.040(4) 0.048(4) -0.011(3) -0.001(3) 0.013(3)
O16 0.040(6) 0.038(5) 0.042(6) -0.013(4) 0.000(5) 0.003(4)
O17 0.16(2) 0.033(9) 0.023(8) 0.004(7) -0.019(10) 0.016(11)
O18 0.052(6) 0.033(5) 0.048(6) -0.011(5) 0.009(5) 0.004(5)
C74 0.093(14) 0.090(14) 0.117(16) -0.038(13) -0.009(13) -0.012(12)
F1 0.072(15) 0.085(16) 0.110(17) -0.036(14) -0.026(13) 0.035(14)
F2 0.053(12) 0.17(2) 0.100(17) -0.026(16) -0.027(12) -0.017(14)
F3 0.067(13) 0.16(2) 0.16(2) -0.037(18) 0.017(14) -0.048(14)
S5 0.135(14) 0.051(8) 0.060(8) -0.001(6) 0.016(10) 0.018(9)
O29 0.128(19) 0.058(16) 0.108(18) 0.027(14) 0.040(15) -0.013(14)
O30 0.14(3) 0.046(17) 0.07(2) -0.011(15) -0.02(2) -0.01(2)
C78 0.16(2) 0.14(2) 0.078(15) -0.004(17) 0.010(15) 0.023(17)
F13 0.32(2) 0.104(16) 0.149(15) -0.031(12) 0.099(16) 0.023(16)
F14 0.18(3) 0.11(2) 0.067(18) -0.008(16) 0.050(19) -0.05(2)
S1' 0.045(7) 0.046(8) 0.063(8) -0.012(7) 0.010(6) -0.002(6)
O16' 0.040(6) 0.038(5) 0.042(6) -0.013(4) 0.000(5) 0.003(4)
O17' 0.14(2) 0.13(2) 0.10(2) -0.009(17) 0.073(17) -0.049(17)
O18' 0.052(6) 0.033(5) 0.048(6) -0.011(5) 0.009(5) 0.004(5)
C74' 0.093(14) 0.090(14) 0.117(16) -0.038(13) -0.009(13) -0.012(12)
F1' 0.10(3) 0.11(3) 0.15(4) -0.06(3) -0.01(3) 0.04(3)
F2' 0.13(4) 0.12(4) 0.19(5) -0.04(4) 0.03(4) -0.02(3)
F3' 0.040(15) 0.084(17) 0.063(16) -0.049(14) -0.013(13) 0.017(13)
S5' 0.110(10) 0.071(7) 0.066(7) 0.000(5) 0.000(7) 0.007(7)
O28' 0.22(3) 0.076(17) 0.087(17) 0.049(15) -0.030(19) 0.015(18)
O29' 0.15(3) 0.11(2) 0.059(15) -0.045(14) -0.001(16) -0.037(19)
O30' 0.13(2) 0.11(2) 0.21(3) 0.03(2) -0.01(2) -0.073(19)
C78' 0.16(2) 0.14(2) 0.078(15) -0.004(17) 0.010(15) 0.023(17)
F13' 0.16(3) 0.30(4) 0.18(3) 0.05(3) 0.03(2) -0.05(3)
F14' 0.32(2) 0.104(16) 0.149(15) -0.031(12) 0.099(16) 0.023(16)
F15' 0.28(4) 0.27(4) 0.24(4) 0.04(3) -0.01(3) 0.14(3)
S2 0.061(3) 0.072(3) 0.045(2) -0.010(2) -0.004(2) -0.005(2)
S3 0.104(4) 0.064(3) 0.052(3) -0.006(2) 0.012(3) -0.008(3)
S4 0.075(3) 0.033(2) 0.054(3) 0.0095(18) -0.005(2) -0.0117(19)
F4 0.162(14) 0.246(19) 0.037(7) 0.005(9) 0.010(7) 0.110(13)
F5 0.170(16) 0.165(16) 0.108(11) -0.007(11) 0.025(10) 0.087(14)
F6 0.073(10) 0.33(3) 0.100(11) 0.027(14) 0.018(8) -0.028(12)
F7 0.23(2) 0.103(12) 0.154(15) 0.038(11) 0.065(14) 0.078(13)
F8 0.229(19) 0.094(11) 0.176(16) -0.049(11) 0.122(15) -0.022(12)
F9 0.157(14) 0.090(11) 0.167(15) -0.027(10) 0.031(12) -0.016(10)
F10 0.066(10) 0.208(19) 0.28(2) -0.084(17) 0.048(12) 0.018(10)
F11 0.184(17) 0.24(2) 0.053(8) 0.032(11) 0.033(9) -0.021(14)
F12 0.22(2) 0.097(12) 0.23(2) 0.095(13) -0.022(16) -0.064(12)
C1 0.016(6) 0.023(6) 0.026(6) -0.004(5) -0.007(5) 0.007(5)
C2 0.017(6) 0.032(7) 0.020(6) -0.001(5) 0.003(5) 0.005(5)
C3 0.031(7) 0.030(7) 0.044(8) -0.008(6) 0.007(6) 0.011(6)
C4 0.034(7) 0.015(5) 0.013(5) 0.004(4) 0.006(5) 0.001(5)
C5 0.023(7) 0.076(11) 0.028(7) -0.002(7) -0.006(6) 0.020(7)
C6 0.020(6) 0.029(7) 0.025(6) -0.006(5) -0.001(5) 0.000(5)
C7 0.014(6) 0.039(7) 0.023(6) 0.002(5) 0.006(5) 0.012(5)
C8 0.038(8) 0.019(6) 0.024(6) -0.005(5) 0.003(6) -0.005(5)
C9 0.030(7) 0.028(7) 0.016(6) 0.003(5) -0.005(5) 0.006(5)
C10 0.027(8) 0.024(7) 0.094(13) -0.006(8) 0.001(8) -0.004(6)
C11 0.012(6) 0.025(6) 0.019(6) 0.000(5) -0.005(5) -0.004(5)
C12 0.021(6) 0.022(6) 0.023(6) 0.005(5) -0.009(5) -0.002(5)
C13 0.028(7) 0.029(7) 0.040(8) -0.002(6) 0.006(6) -0.006(6)
C14 0.026(7) 0.030(7) 0.019(6) 0.007(5) -0.003(5) 0.000(5)
C15 0.030(8) 0.016(6) 0.068(10) -0.007(6) -0.007(7) 0.005(5)
C16 0.010(6) 0.025(6) 0.034(7) -0.008(5) 0.002(5) 0.003(5)
C17 0.022(6) 0.023(6) 0.016(6) -0.009(5) 0.001(5) 0.002(5)
C18 0.035(8) 0.040(8) 0.022(6) 0.001(6) -0.003(6) 0.003(6)
C19 0.024(5) 0.009(5) 0.031(6) -0.005(4) 0.001(5) -0.010(4)
C20 0.052(10) 0.091(13) 0.022(7) 0.021(8) 0.013(7) 0.035(9)
C21 0.034(7) 0.018(6) 0.036(7) 0.004(5) 0.018(6) 0.002(5)
C22 0.028(7) 0.022(6) 0.030(7) 0.002(5) 0.001(5) -0.010(5)
C23 0.031(7) 0.036(7) 0.023(6) 0.009(5) -0.011(6) -0.006(6)
C24 0.033(8) 0.038(8) 0.026(7) -0.001(6) 0.004(6) 0.001(6)
C25 0.020(6) 0.035(7) 0.026(6) -0.004(5) 0.004(5) -0.011(5)
C26 0.029(7) 0.016(6) 0.064(10) -0.007(6) 0.014(7) 0.000(5)
C27 0.035(8) 0.039(8) 0.038(8) -0.008(6) 0.005(6) 0.003(6)
C28 0.041(8) 0.030(7) 0.033(7) -0.008(6) 0.003(6) 0.008(6)
C29 0.064(11) 0.016(7) 0.056(10) -0.001(6) 0.001(8) 0.000(6)
C30 0.029(8) 0.026(7) 0.076(11) 0.000(7) -0.004(8) -0.002(6)
C31 0.066(11) 0.026(7) 0.040(8) -0.007(6) 0.017(7) -0.026(7)
C32 0.034(8) 0.012(6) 0.098(13) -0.005(7) -0.014(8) 0.008(5)
C33 0.040(8) 0.027(7) 0.051(9) -0.006(6) 0.009(7) -0.006(6)
C34 0.18(2) 0.065(14) 0.111(18) -0.008(13) -0.057(16) -0.034(15)
C35 0.057(14) 0.041(11) 0.29(4) -0.039(17) 0.023(18) -0.002(9)
C36 0.146(15) 0.071(11) 0.032(8) 0.009(8) 0.009(10) -0.009(11)
C37 0.094(13) 0.097(14) 0.114(14) 0.000(12) -0.066(11) 0.029(11)
C38 0.19(3) 0.055(13) 0.13(2) -0.041(13) 0.13(2) -0.045(15)
C39 0.048(9) 0.036(8) 0.053(9) 0.028(7) 0.025(7) 0.003(7)
C40 0.083(12) 0.033(8) 0.019(7) -0.009(6) 0.018(7) -0.009(8)
C41 0.026(6) 0.062(8) 0.042(7) -0.007(6) 0.019(5) -0.003(6)
C42 0.080(11) 0.040(8) 0.026(7) 0.002(6) 0.026(7) -0.016(7)
C43 0.067(11) 0.057(10) 0.017(7) 0.009(6) 0.013(7) 0.003(8)
C44 0.039(9) 0.099(14) 0.027(8) -0.015(8) -0.010(7) -0.020(9)
C45 0.094(15) 0.077(13) 0.040(10) 0.000(9) 0.022(10) 0.016(11)
C46 0.027(9) 0.134(18) 0.047(10) -0.020(11) 0.006(7) -0.004(10)
C47 0.114(17) 0.083(14) 0.068(13) -0.021(11) 0.058(12) -0.066(13)
C48 0.063(11) 0.062(11) 0.048(10) 0.014(8) 0.026(8) 0.018(9)
C49 0.074(12) 0.039(8) 0.027(7) -0.009(6) 0.020(7) -0.024(8)
C50 0.060(10) 0.056(10) 0.022(7) 0.021(7) 0.002(7) 0.004(8)
C51 0.049(9) 0.033(7) 0.023(7) 0.010(6) 0.007(6) -0.004(6)
C52 0.055(9) 0.037(8) 0.016(6) 0.012(6) 0.004(6) -0.007(7)
C53 0.065(11) 0.042(9) 0.024(7) 0.008(6) 0.004(7) -0.002(7)
C54 0.109(15) 0.124(17) 0.034(9) -0.017(10) -0.009(10) -0.076(13)
C55 0.055(12) 0.108(17) 0.073(13) 0.037(12) 0.015(10) 0.027(11)
C56 0.137(17) 0.015(7) 0.048(10) 0.006(7) 0.023(10) -0.013(9)
C57 0.038(9) 0.112(16) 0.039(9) 0.027(9) 0.004(7) 0.000(9)
C58 0.140(18) 0.042(10) 0.032(9) -0.002(7) 0.017(10) 0.033(10)
C59 0.051(9) 0.019(6) 0.034(7) 0.014(5) 0.001(6) -0.012(6)
C60 0.023(7) 0.029(7) 0.056(9) -0.008(6) 0.005(6) -0.009(5)
C61 0.014(6) 0.034(7) 0.027(7) 0.008(5) -0.010(5) -0.005(5)
C62 0.045(8) 0.024(7) 0.025(7) -0.012(5) 0.002(6) -0.005(6)
C63 0.036(8) 0.030(7) 0.050(9) -0.012(6) 0.014(7) 0.000(6)
C64 0.057(10) 0.041(9) 0.051(9) 0.005(7) -0.004(8) -0.013(7)
C65 0.032(9) 0.055(10) 0.112(14) 0.027(10) 0.037(9) 0.002(7)
C66 0.026(8) 0.037(8) 0.081(12) 0.001(8) -0.003(7) 0.000(6)
C67 0.059(10) 0.042(9) 0.042(9) 0.000(7) 0.017(7) 0.015(7)
C68 0.044(9) 0.012(6) 0.079(11) 0.001(7) -0.007(8) 0.000(6)
C69 0.14(2) 0.060(13) 0.056(12) -0.022(10) 0.022(12) -0.027(13)
C70 0.14(2) 0.24(3) 0.14(2) -0.12(2) 0.007(18) 0.01(2)
C71 0.14(2) 0.068(13) 0.035(10) 0.024(9) -0.012(11) -0.045(13)
C72 0.21(3) 0.14(2) 0.042(12) -0.011(14) 0.003(15) -0.06(2)
C73 0.038(13) 0.33(4) 0.25(3) 0.03(3) -0.017(18) 0.052(19)
C75 0.114(15) 0.120(15) 0.058(11) -0.018(11) -0.011(11) 0.038(13)
C76 0.15(2) 0.035(10) 0.063(13) -0.021(10) 0.011(14) -0.008(12)
C77 0.128(17) 0.130(17) 0.105(15) 0.028(14) 0.028(14) 0.007(14)
C79 0.044(13) 0.12(2) 0.21(3) 0.05(2) -0.003(16) 0.001(13)
C80 0.16(3) 0.18(3) 0.17(3) 0.05(2) 0.11(3) 0.08(3)
C81 0.15(2) 0.092(16) 0.15(2) 0.066(15) 0.108(18) 0.044(15)
O31 0.181(19) 0.122(15) 0.070(10) -0.007(10) 0.000(11) 0.029(13)
O32 0.27(3) 0.101(16) 0.21(3) 0.051(17) -0.01(2) -0.045(18)

loop_
_atom_type_symbol
_atom_type_description
_atom_type_scat_dispersion_real
_atom_type_scat_dispersion_imag
_atom_type_scat_source
C C 0.0033 0.0016 'International Tables Vol C Tables 4.2.6.8 and 6.1.1.4'
H H 0.0000 0.0000 'International Tables Vol C Tables 4.2.6.8 and 6.1.1.4'
N N 0.0061 0.0033 'International Tables Vol C Tables 4.2.6.8 and 6.1.1.4'
O O 0.0106 0.0060 'International Tables Vol C Tables 4.2.6.8 and 6.1.1.4'
F F 0.0171 0.0103 'International Tables Vol C Tables 4.2.6.8 and 6.1.1.4'
S S 0.1246 0.1234 'International Tables Vol C Tables 4.2.6.8 and 6.1.1.4'
Zn Zn 0.2839 1.4301 'International Tables Vol C Tables 4.2.6.8 and 6.1.1.4'
Ir Ir -1.4442 7.9887 'International Tables Vol C Tables 4.2.6.8 and 6.1.1.4'
Ag Ag -0.8971 1.1015 'International Tables Vol C Tables 4.2.6.8 and 6.1.1.4'

loop_
_geom_angle_atom_site_label_1
_geom_angle_atom_site_label_2
_geom_angle_atom_site_label_3
_geom_angle
_geom_angle_site_symmetry_1
_geom_angle_site_symmetry_3
N5 Ir1 O1 84.6(3) . .
N5 Ir1 C29 155.8(5) . .
O1 Ir1 C29 119.2(5) . .
N5 Ir1 C32 108.9(5) . .
O1 Ir1 C32 102.3(5) . .
C29 Ir1 C32 64.2(6) . .
N5 Ir1 N1 88.2(3) . .
O1 Ir1 N1 77.7(3) . .
C29 Ir1 N1 100.5(4) . .
C32 Ir1 N1 162.8(5) . .
N5 Ir1 C30 117.8(5) . .
O1 Ir1 C30 156.5(5) . .
C29 Ir1 C30 38.1(6) . .
C32 Ir1 C30 65.2(5) . .
N1 Ir1 C30 108.2(4) . .
N5 Ir1 C31 95.4(4) . .
O1 Ir1 C31 137.7(5) . .
C29 Ir1 C31 64.6(5) . .
C32 Ir1 C31 37.9(6) . .
N1 Ir1 C31 144.6(5) . .
C30 Ir1 C31 40.1(5) . .
N5 Ir1 C33 146.8(5) . .
O1 Ir1 C33 93.4(4) . .
C29 Ir1 C33 37.5(5) . .
C32 Ir1 C33 39.1(6) . .
N1 Ir1 C33 123.8(5) . .
C30 Ir1 C33 64.2(5) . .
C31 Ir1 C33 64.4(5) . .
N7 Ir2 O4 86.2(3) . .
N7 Ir2 N2 87.7(4) . .
O4 Ir2 N2 77.9(3) . .
N7 Ir2 C40 153.9(5) . .
O4 Ir2 C40 97.6(5) . .
N2 Ir2 C40 118.4(5) . .
N7 Ir2 C41 114.9(5) . .
O4 Ir2 C41 98.2(5) . .
N2 Ir2 C41 157.0(5) . .
C40 Ir2 C41 39.0(5) . .
N7 Ir2 C43 109.0(5) . .
O4 Ir2 C43 161.2(4) . .
N2 Ir2 C43 112.8(5) . .
C40 Ir2 C43 63.8(6) . .
C41 Ir2 C43 65.7(6) . .
N7 Ir2 C42 95.3(5) . .
O4 Ir2 C42 133.2(5) . .
N2 Ir2 C42 148.8(5) . .
C40 Ir2 C42 63.4(5) . .
C41 Ir2 C42 39.5(6) . .
C43 Ir2 C42 37.2(6) . .
N7 Ir2 C39 147.0(5) . .
O4 Ir2 C39 126.8(4) . .
N2 Ir2 C39 99.1(4) . .
C40 Ir2 C39 37.0(6) . .
C41 Ir2 C39 64.8(5) . .
C43 Ir2 C39 38.8(5) . .
C42 Ir2 C39 62.9(5) . .
O7 Ir3 N3 77.8(3) . .
O7 Ir3 N6 84.9(3) . .
N3 Ir3 N6 88.3(3) . .
O7 Ir3 C51 135.7(4) . .
N3 Ir3 C51 146.4(5) . .
N6 Ir3 C51 95.3(4) . .
O7 Ir3 C49 95.6(4) . .
N3 Ir3 C49 119.1(5) . .
N6 Ir3 C49 152.2(5) . .
C51 Ir3 C49 65.1(5) . .
O7 Ir3 C50 101.1(5) . .
N3 Ir3 C50 158.7(5) . .
N6 Ir3 C50 112.9(5) . .
C51 Ir3 C50 38.6(5) . .
C49 Ir3 C50 39.6(6) . .
O7 Ir3 C53 124.9(5) . .
N3 Ir3 C53 97.4(5) . .
N6 Ir3 C53 150.2(5) . .
C51 Ir3 C53 64.3(5) . .
C49 Ir3 C53 39.0(6) . .
C50 Ir3 C53 65.3(6) . .
O7 Ir3 C52 161.1(4) . .
N3 Ir3 C52 109.9(4) . .
N6 Ir3 C52 111.9(4) . .
C51 Ir3 C52 38.3(5) . .
C49 Ir3 C52 65.5(5) . .
C50 Ir3 C52 65.2(5) . .
C53 Ir3 C52 38.8(5) . .
O10 Ir4 N8 84.2(3) . .
O10 Ir4 C61 92.3(4) . .
N8 Ir4 C61 137.0(4) . .
O10 Ir4 C62 109.5(4) . .
N8 Ir4 C62 164.7(4) . .
C61 Ir4 C62 39.1(5) . .
O10 Ir4 C63 149.6(4) . .
N8 Ir4 C63 126.2(5) . .
C61 Ir4 C63 65.9(5) . .
C62 Ir4 C63 40.4(5) . .
O10 Ir4 N4 77.6(3) . .
N8 Ir4 N4 86.6(3) . .
C61 Ir4 N4 134.5(4) . .
C62 Ir4 N4 102.7(4) . .
C63 Ir4 N4 102.1(4) . .
O10 Ir4 C60 110.9(4) . .
N8 Ir4 C60 104.7(4) . .
C61 Ir4 C60 37.5(5) . .
C62 Ir4 C60 64.6(5) . .
C63 Ir4 C60 65.0(5) . .
N4 Ir4 C60 166.2(4) . .
O10 Ir4 C59 149.7(4) . .
N8 Ir4 C59 98.5(4) . .
C61 Ir4 C59 65.2(5) . .
C62 Ir4 C59 66.2(5) . .
C63 Ir4 C59 38.9(5) . .
N4 Ir4 C59 132.6(5) . .
C60 Ir4 C59 39.1(5) . .
Ag1' Ag1 N9 78.4(8) . .
Ag1' Ag1 O15 82.9(9) . .
N9 Ag1 O15 161.1(8) . .
Ag1' Ag1 O3 140.2(11) . .
N9 Ag1 O3 99.5(6) . .
O15 Ag1 O3 96.9(6) . .
Ag1 Ag1' N9 79.0(8) . .
Ag1 Ag1' O15 76.3(9) . .
N9 Ag1' O15 155.1(10) . .
Ag1 Ag1' O6 87.8(9) . .
N9 Ag1' O6 91.8(6) . .
O15 Ag1' O6 90.5(7) . .
O2 Zn1 O5 100.5(3) . .
O2 Zn1 O6 175.0(3) . .
O5 Zn1 O6 82.3(3) . .
O2 Zn1 O3 80.8(3) . .
O5 Zn1 O3 176.0(3) . .
O6 Zn1 O3 96.0(3) . .
O2 Zn1 O13 91.6(4) . .
O5 Zn1 O13 90.9(4) . .
O6 Zn1 O13 92.4(4) . .
O3 Zn1 O13 92.8(4) . .
O2 Zn1 O18 89.8(3) . .
O5 Zn1 O18 88.9(4) . .
O6 Zn1 O18 86.1(3) . .
O3 Zn1 O18 87.3(3) . .
O13 Zn1 O18 178.6(4) . .
O9 Zn2 O11 177.8(3) . .
O9 Zn2 O8 83.0(3) . .
O11 Zn2 O8 98.7(3) . .
O9 Zn2 O12 95.4(3) . .
O11 Zn2 O12 82.8(3) . .
O8 Zn2 O12 176.6(3) . .
O9 Zn2 O14 93.8(4) . .
O11 Zn2 O14 87.5(4) . .
O8 Zn2 O14 90.6(4) . .
O12 Zn2 O14 92.5(4) . .
O9 Zn2 O16 89.6(3) . .
O11 Zn2 O16 89.2(3) . .
O8 Zn2 O16 88.0(3) . .
O12 Zn2 O16 88.9(3) . .
O14 Zn2 O16 176.2(4) . .
C1 O1 Ir1 114.8(7) . .
C1 O2 Zn1 113.8(7) . .
C2 O3 Zn1 111.7(7) . .
C2 O3 Ag1 142.3(7) . .
Zn1 O3 Ag1 105.4(3) . .
C6 O4 Ir2 115.0(7) . .
C6 O5 Zn1 111.2(7) . .
C7 O6 Zn1 110.8(7) . .
C7 O6 Ag1' 138.9(7) . .
Zn1 O6 Ag1' 110.2(4) . .
C11 O7 Ir3 114.5(7) . .
C11 O8 Zn2 108.9(7) . .
C12 O9 Zn2 112.3(7) . .
C16 O10 Ir4 116.0(7) . .
C16 O11 Zn2 108.8(7) . .
C17 O12 Zn2 110.1(7) . .
C69 O13 Zn1 127.4(10) . .
C70 O14 Zn2 127.0(14) . .
C73 O15 Ag1 120(2) . .
C73 O15 Ag1' 137(2) . .
Ag1 O15 Ag1' 20.7(3) . .
C2 N1 C4 116.4(9) . .
C2 N1 Ir1 115.7(7) . .
C4 N1 Ir1 127.6(7) . .
C7 N2 C9 117.3(10) . .
C7 N2 Ir2 113.9(7) . .
C9 N2 Ir2 128.6(8) . .
C12 N3 C14 116.4(9) . .
C12 N3 Ir3 116.3(7) . .
C14 N3 Ir3 127.1(7) . .
C17 N4 C19 117.5(9) . .
C17 N4 Ir4 115.1(7) . .
C19 N4 Ir4 127.1(7) . .
C24 N5 C21 115.9(11) . .
C24 N5 Ir1 122.5(8) . .
C21 N5 Ir1 121.6(8) . .
C23 N6 C22 116.2(10) . .
C23 N6 Ir3 123.0(8) . .
C22 N6 Ir3 120.7(8) . .
C28 N7 C25 117.5(10) . .
C28 N7 Ir2 122.4(8) . .
C25 N7 Ir2 120.0(8) . .
C27 N8 C26 112.8(11) . .
C27 N8 Ir4 126.1(9) . .
C26 N8 Ir4 121.1(8) . .
C71 N9 Ag1' 160.2(18) . .
C71 N9 Ag1 175.2(16) . .
Ag1' N9 Ag1 22.6(3) . .
O17 S1 O16 112.5(9) . .
O17 S1 O18 114.0(9) . .
O16 S1 O18 116.4(7) . .
O17 S1 C74 107.5(13) . .
O16 S1 C74 101.5(10) . .
O18 S1 C74 103.3(10) . .
S1 O16 Zn2 151.8(6) . .
S1 O18 Zn1 141.1(6) . .
F1 C74 F2 104.2(18) . .
F1 C74 F3 103.6(19) . .
F2 C74 F3 102.6(18) . .
F1 C74 S1 116(2) . .
F2 C74 S1 117(2) . .
F3 C74 S1 112.0(19) . .
O30 S5 O29 116.7(16) . .
O30 S5 O28 116.0(16) . .
O29 S5 O28 114.6(15) . .
O30 S5 C78 102.8(12) . .
O29 S5 C78 103.2(12) . .
O28 S5 C78 100.2(13) . .
F13 C78 F14 105.7(17) . .
F13 C78 F15 106.8(17) . .
F14 C78 F15 106.2(17) . .
F13 C78 S5 114.2(16) . .
F14 C78 S5 113.0(14) . .
F15 C78 S5 110.4(15) . .
O17' S1' C74' 126(3) . .
F2' C74' F1' 104(2) . .
F2' C74' F3' 104(2) . .
F1' C74' F3' 103(2) . .
F2' C74' S1' 118(4) . .
F1' C74' S1' 112(4) . .
F3' C74' S1' 114(3) . .
O29' S5' O30' 116(2) . .
O29' S5' O28' 116(2) . .
O30' S5' O28' 113(2) . .
O29' S5' C78' 111(2) . .
O30' S5' C78' 99(2) . .
O28' S5' C78' 99(2) . .
F14' C78' F15' 101.8(19) . .
F14' C78' F13' 104(2) . .
F15' C78' F13' 103(2) . .
F14' C78' S5' 120(3) . .
F15' C78' S5' 113(3) . .
F13' C78' S5' 112(3) . .
O21 S2 O20 115.8(9) . .
O21 S2 O19 115.0(9) . .
O20 S2 O19 115.3(9) . .
O21 S2 C75 100.4(11) . .
O20 S2 C75 105.0(10) . .
O19 S2 C75 102.3(12) . .
O24 S3 O22 112.7(9) . .
O24 S3 O23 115.2(11) . .
O22 S3 O23 114.1(9) . .
O24 S3 C76 102.2(12) . .
O22 S3 C76 104.6(10) . .
O23 S3 C76 106.5(10) . .
O27 S4 O26 121.7(9) . .
O27 S4 O25 108.7(10) . .
O26 S4 O25 106.8(9) . .
O27 S4 C77 112.6(10) . .
O26 S4 C77 108.0(9) . .
O25 S4 C77 95.7(10) . .
O2 C1 O1 126.2(10) . .
O2 C1 C2 116.7(10) . .
O1 C1 C2 117.1(10) . .
O3 C2 N1 129.3(10) . .
O3 C2 C1 116.6(10) . .
N1 C2 C1 114.0(10) . .
C4 C3 C18 123.7(12) . 3_766
C3 C4 C5 118.6(11) . .
C3 C4 N1 121.6(10) . .
C5 C4 N1 119.6(10) . .
C20 C5 C4 119.2(12) 3_766 .
O5 C6 O4 124.9(11) . .
O5 C6 C7 118.4(11) . .
O4 C6 C7 116.7(10) . .
O6 C7 N2 126.4(10) . .
O6 C7 C6 117.2(10) . .
N2 C7 C6 116.4(10) . .
C9 C8 C13 121.0(11) . 3_766
C8 C9 C10 118.0(12) . .
C8 C9 N2 122.6(11) . .
C10 C9 N2 119.4(11) . .
C15 C10 C9 120.6(13) 3_766 .
O8 C11 O7 123.2(10) . .
O8 C11 C12 120.3(10) . .
O7 C11 C12 116.5(9) . .
O9 C12 N3 129.9(11) . .
O9 C12 C11 115.4(10) . .
N3 C12 C11 114.7(10) . .
C14 C13 C8 121.1(12) . 3_766
C13 C14 C15 117.8(11) . .
C13 C14 N3 123.0(11) . .
C15 C14 N3 119.2(11) . .
C10 C15 C14 121.3(12) 3_766 .
O11 C16 O10 123.5(10) . .
O11 C16 C17 119.8(10) . .
O10 C16 C17 116.7(10) . .
O12 C17 N4 127.4(10) . .
O12 C17 C16 118.4(10) . .
N4 C17 C16 114.2(10) . .
C19 C18 C3 116.5(11) . 3_766
C20 C19 C18 120.3(12) . .
C20 C19 N4 120.1(11) . .
C18 C19 N4 119.5(10) . .
C19 C20 C5 121.6(13) . 3_766
C22 C21 N5 123.9(12) . .
C21 C22 N6 120.6(12) . .
N6 C23 C24 122.2(11) . .
N5 C24 C23 121.1(12) . .
N7 C25 C26 121.7(12) . .
N8 C26 C25 122.9(12) . .
N8 C27 C28 126.2(13) . .
N7 C28 C27 118.9(12) . .
C33 C29 C30 111.5(14) . .
C33 C29 C34 124.9(17) . .
C30 C29 C34 123.5(17) . .
C33 C29 Ir1 73.4(8) . .
C30 C29 Ir1 71.5(8) . .
C34 C29 Ir1 125.5(11) . .
C29 C30 C31 106.0(13) . .
C29 C30 C35 127.6(18) . .
C31 C30 C35 126.0(18) . .
C29 C30 Ir1 70.4(8) . .
C31 C30 Ir1 70.5(7) . .
C35 C30 Ir1 129.6(11) . .
C32 C31 C30 107.2(13) . .
C32 C31 C36 128.9(17) . .
C30 C31 C36 123.8(16) . .
C32 C31 Ir1 70.3(7) . .
C30 C31 Ir1 69.4(8) . .
C36 C31 Ir1 128.2(11) . .
C31 C32 C33 108.8(12) . .
C31 C32 C37 123.9(18) . .
C33 C32 C37 127.0(17) . .
C31 C32 Ir1 71.8(8) . .
C33 C32 Ir1 72.1(8) . .
C37 C32 Ir1 127.3(12) . .
C29 C33 C32 106.4(13) . .
C29 C33 C38 130.2(18) . .
C32 C33 C38 123.1(17) . .
C29 C33 Ir1 69.2(8) . .
C32 C33 Ir1 68.8(7) . .
C38 C33 Ir1 121.6(10) . .
C40 C39 C43 107.8(14) . .
C40 C39 C44 126.1(14) . .
C43 C39 C44 126.1(14) . .
C40 C39 Ir2 70.1(8) . .
C43 C39 Ir2 69.9(9) . .
C44 C39 Ir2 125.2(9) . .
C39 C40 C41 111.4(13) . .
C39 C40 C45 127.6(15) . .
C41 C40 C45 121.0(16) . .
C39 C40 Ir2 72.9(9) . .
C41 C40 Ir2 70.8(7) . .
C45 C40 Ir2 123.6(10) . .
C40 C41 C42 102.8(13) . .
C40 C41 C46 128.7(15) . .
C42 C41 C46 128.4(15) . .
C40 C41 Ir2 70.2(7) . .
C42 C41 Ir2 70.6(7) . .
C46 C41 Ir2 123.5(11) . .
C43 C42 C41 110.9(13) . .
C43 C42 C47 127.0(16) . .
C41 C42 C47 122.1(16) . .
C43 C42 Ir2 71.3(8) . .
C41 C42 Ir2 69.8(8) . .
C47 C42 Ir2 124.6(10) . .
C42 C43 C39 106.9(14) . .
C42 C43 C48 126.8(16) . .
C39 C43 C48 125.6(15) . .
C42 C43 Ir2 71.5(8) . .
C39 C43 Ir2 71.3(8) . .
C48 C43 Ir2 129.4(10) . .
C53 C49 C50 107.0(12) . .
C53 C49 C54 122.1(16) . .
C50 C49 C54 130.9(17) . .
C53 C49 Ir3 70.9(8) . .
C50 C49 Ir3 70.2(7) . .
C54 C49 Ir3 126.0(10) . .
C51 C50 C49 107.0(13) . .
C51 C50 C55 130.9(15) . .
C49 C50 C55 122.0(15) . .
C51 C50 Ir3 70.4(7) . .
C49 C50 Ir3 70.2(8) . .
C55 C50 Ir3 127.4(10) . .
C50 C51 C52 110.6(13) . .
C50 C51 C56 125.1(14) . .
C52 C51 C56 124.2(14) . .
C50 C51 Ir3 71.0(7) . .
C52 C51 Ir3 72.2(7) . .
C56 C51 Ir3 125.8(9) . .
C51 C52 C53 106.4(13) . .
C51 C52 C57 126.8(14) . .
C53 C52 C57 126.6(15) . .
C51 C52 Ir3 69.5(7) . .
C53 C52 Ir3 69.9(8) . .
C57 C52 Ir3 129.5(9) . .
C49 C53 C52 109.0(13) . .
C49 C53 C58 128.3(15) . .
C52 C53 C58 122.5(15) . .
C49 C53 Ir3 70.1(8) . .
C52 C53 Ir3 71.3(8) . .
C58 C53 Ir3 128.7(10) . .
C63 C59 C60 106.2(12) . .
C63 C59 C64 126.8(13) . .
C60 C59 C64 126.5(13) . .
C63 C59 Ir4 69.4(7) . .
C60 C59 Ir4 69.7(7) . .
C64 C59 Ir4 131.4(10) . .
C61 C60 C59 109.9(11) . .
C61 C60 C65 126.7(13) . .
C59 C60 C65 123.4(13) . .
C61 C60 Ir4 69.8(7) . .
C59 C60 Ir4 71.2(7) . .
C65 C60 Ir4 125.7(10) . .
C60 C61 C62 109.8(10) . .
C60 C61 C66 126.9(12) . .
C62 C61 C66 123.3(11) . .
C60 C61 Ir4 72.7(7) . .
C62 C61 Ir4 70.6(6) . .
C66 C61 Ir4 125.1(9) . .
C61 C62 C63 106.7(10) . .
C61 C62 C67 127.5(12) . .
C63 C62 C67 125.7(12) . .
C61 C62 Ir4 70.4(7) . .
C63 C62 Ir4 70.7(7) . .
C67 C62 Ir4 125.0(9) . .
C59 C63 C62 107.4(11) . .
C59 C63 C68 125.0(13) . .
C62 C63 C68 127.6(12) . .
C59 C63 Ir4 71.7(7) . .
C62 C63 Ir4 68.9(7) . .
C68 C63 Ir4 125.9(9) . .
N9 C71 C72 170(3) . .
F4 C75 F5 108.0(19) . .
F4 C75 F6 100(2) . .
F5 C75 F6 100(2) . .
F4 C75 S2 116.3(17) . .
F5 C75 S2 116(2) . .
F6 C75 S2 114.0(18) . .
F7 C76 F8 106.2(18) . .
F7 C76 F9 109(2) . .
F8 C76 F9 100.7(19) . .
F7 C76 S3 115.0(17) . .
F8 C76 S3 112.0(19) . .
F9 C76 S3 112.6(14) . .
F12 C77 F11 103.5(19) . .
F12 C77 F10 118(2) . .
F11 C77 F10 112.4(19) . .
F12 C77 S4 111.8(16) . .
F11 C77 S4 111.5(17) . .
F10 C77 S4 99.8(15) . .

loop_
_geom_bond_atom_site_label_1
_geom_bond_atom_site_label_2
_geom_bond_distance
_geom_bond_site_symmetry_2
Ir1 N5 2.119(10) .
Ir1 O1 2.123(8) .
Ir1 C29 2.132(14) .
Ir1 C32 2.141(12) .
Ir1 N1 2.142(9) .
Ir1 C30 2.146(14) .
Ir1 C31 2.161(13) .
Ir1 C33 2.185(13) .
Ir2 N7 2.105(9) .
Ir2 O4 2.119(8) .
Ir2 N2 2.140(9) .
Ir2 C40 2.155(12) .
Ir2 C41 2.162(13) .
Ir2 C43 2.171(14) .
Ir2 C42 2.174(13) .
Ir2 C39 2.190(16) .
Ir3 O7 2.099(8) .
Ir3 N3 2.107(8) .
Ir3 N6 2.142(9) .
Ir3 C51 2.150(12) .
Ir3 C49 2.157(14) .
Ir3 C50 2.158(13) .
Ir3 C53 2.167(14) .
Ir3 C52 2.186(13) .
Ir4 O10 2.086(7) .
Ir4 N8 2.106(10) .
Ir4 C61 2.121(11) .
Ir4 C62 2.124(11) .
Ir4 C63 2.149(13) .
Ir4 N4 2.151(9) .
Ir4 C60 2.158(12) .
Ir4 C59 2.179(11) .
Ag1 Ag1' 0.820(10) .
Ag1 N9 2.098(17) .
Ag1 O15 2.252(17) .
Ag1 O3 2.749(9) .
Ag1' N9 2.094(18) .
Ag1' O15 2.300(19) .
Ag1' O6 3.018(14) .
Zn1 O2 2.030(8) .
Zn1 O5 2.058(9) .
Zn1 O6 2.062(8) .
Zn1 O3 2.082(8) .
Zn1 O13 2.131(10) .
Zn1 O18 2.234(9) .
Zn2 O9 2.029(8) .
Zn2 O11 2.065(8) .
Zn2 O8 2.066(8) .
Zn2 O12 2.066(8) .
Zn2 O14 2.102(11) .
Zn2 O16 2.265(9) .
O1 C1 1.291(13) .
O2 C1 1.231(14) .
O3 C2 1.237(13) .
O4 C6 1.285(14) .
O5 C6 1.262(14) .
O6 C7 1.287(14) .
O7 C11 1.302(13) .
O8 C11 1.261(13) .
O9 C12 1.276(13) .
O10 C16 1.301(13) .
O11 C16 1.239(13) .
O12 C17 1.223(13) .
O13 C69 1.41(2) .
O14 C70 1.46(3) .
O15 C73 1.452(18) .
O19 S2 1.477(13) .
O20 S2 1.448(13) .
O21 S2 1.394(12) .
O22 S3 1.446(13) .
O23 S3 1.447(14) .
O24 S3 1.382(14) .
O25 S4 1.597(17) .
O26 S4 1.396(12) .
O27 S4 1.376(12) .
N1 C2 1.300(14) .
N1 C4 1.425(14) .
N2 C7 1.302(15) .
N2 C9 1.414(14) .
N3 C12 1.277(14) .
N3 C14 1.416(14) .
N4 C17 1.307(14) .
N4 C19 1.451(14) .
N5 C24 1.335(15) .
N5 C21 1.347(14) .
N6 C23 1.344(15) .
N6 C22 1.360(14) .
N7 C28 1.314(15) .
N7 C25 1.332(15) .
N8 C27 1.304(16) .
N8 C26 1.356(16) .
N9 C71 1.11(2) .
S1 O17 1.396(18) .
S1 O16 1.409(10) .
S1 O18 1.426(11) .
S1 C74 1.73(3) .
C74 F1 1.323(19) .
C74 F2 1.338(18) .
C74 F3 1.359(19) .
S5 O30 1.400(16) .
S5 O29 1.403(16) .
S5 O28 1.448(17) .
S5 C78 1.783(15) .
C78 F13 1.313(17) .
C78 F14 1.321(17) .
C78 F15 1.328(18) .
S1' O17' 1.476(19) .
S1' C74' 1.75(4) .
C74' F2' 1.33(2) .
C74' F1' 1.34(2) .
C74' F3' 1.35(2) .
S5' O29' 1.31(3) .
S5' O30' 1.38(3) .
S5' O28' 1.48(3) .
S5' C78' 1.51(3) .
C78' F14' 1.338(19) .
C78' F15' 1.342(19) .
C78' F13' 1.35(2) .
S2 C75 1.66(2) .
S3 C76 1.77(2) .
S4 C77 1.71(2) .
F4 C75 1.33(2) .
F5 C75 1.34(3) .
F6 C75 1.40(3) .
F7 C76 1.27(2) .
F8 C76 1.30(2) .
F9 C76 1.35(3) .
F10 C77 1.375(17) .
F11 C77 1.336(17) .
F12 C77 1.323(17) .
C1 C2 1.558(15) .
C3 C4 1.322(17) .
C3 C18 1.403(17) 3_766
C4 C5 1.389(17) .
C5 C20 1.369(18) 3_766
C6 C7 1.523(15) .
C8 C9 1.376(16) .
C8 C13 1.377(17) 3_766
C9 C10 1.394(17) .
C10 C15 1.340(17) 3_766
C11 C12 1.528(15) .
C13 C14 1.352(17) .
C13 C8 1.377(17) 3_766
C14 C15 1.415(17) .
C15 C10 1.340(17) 3_766
C16 C17 1.535(15) .
C18 C19 1.382(17) .
C18 C3 1.403(17) 3_766
C19 C20 1.351(17) .
C20 C5 1.369(18) 3_766
C21 C22 1.338(16) .
C23 C24 1.377(17) .
C25 C26 1.365(17) .
C27 C28 1.396(17) .
C29 C33 1.39(2) .
C29 C30 1.40(2) .
C29 C34 1.55(3) .
C30 C31 1.48(2) .
C30 C35 1.49(2) .
C31 C32 1.40(2) .
C31 C36 1.48(2) .
C32 C33 1.45(2) .
C32 C37 1.47(2) .
C33 C38 1.48(2) .
C39 C40 1.38(2) .
C39 C43 1.45(2) .
C39 C44 1.48(2) .
C40 C41 1.44(2) .
C40 C45 1.48(2) .
C41 C42 1.47(2) .
C41 C46 1.507(19) .
C42 C43 1.38(2) .
C42 C47 1.55(2) .
C43 C48 1.47(2) .
C49 C53 1.44(2) .
C49 C50 1.46(2) .
C49 C54 1.51(2) .
C50 C51 1.42(2) .
C50 C55 1.53(2) .
C51 C52 1.423(19) .
C51 C56 1.506(18) .
C52 C53 1.445(19) .
C52 C57 1.460(19) .
C53 C58 1.52(2) .
C59 C63 1.441(18) .
C59 C60 1.451(19) .
C59 C64 1.477(18) .
C60 C61 1.377(18) .
C60 C65 1.528(19) .
C61 C62 1.419(17) .
C61 C66 1.521(17) .
C62 C63 1.476(19) .
C62 C67 1.532(17) .
C63 C68 1.505(18) .
C71 C72 1.40(3) .
C79 O31 1.44(3) .
C80 O32 1.39(3) .
C81 O33 1.384(19) .

loop_
_geom_torsion_atom_site_label_1
_geom_torsion_atom_site_label_2
_geom_torsion_atom_site_label_3
_geom_torsion_atom_site_label_4
_geom_torsion
_geom_torsion_site_symmetry_1
_geom_torsion_site_symmetry_4
O15 Ag1 Ag1' N9 176.7(8) . .
O3 Ag1 Ag1' N9 -91.0(10) . .
N9 Ag1 Ag1' O15 -176.7(8) . .
O3 Ag1 Ag1' O15 92.4(10) . .
N9 Ag1 Ag1' O6 92.3(5) . .
O15 Ag1 Ag1' O6 -91.1(6) . .
O3 Ag1 Ag1' O6 1.3(10) . .
O17 S1 O16 Zn2 -54.8(18) . .
O18 S1 O16 Zn2 171.1(12) . .
C74 S1 O16 Zn2 59.8(17) . .
O17 S1 O18 Zn1 40.5(15) . .
O16 S1 O18 Zn1 174.0(8) . .
C74 S1 O18 Zn1 -75.8(14) . .
O17 S1 C74 F1 -60(2) . .
O16 S1 C74 F1 -178.1(17) . .
O18 S1 C74 F1 60.9(19) . .
O17 S1 C74 F2 64(2) . .
O16 S1 C74 F2 -55(2) . .
O18 S1 C74 F2 -175.5(17) . .
O17 S1 C74 F3 -178.6(16) . .
O16 S1 C74 F3 63.2(18) . .
O18 S1 C74 F3 -57.7(19) . .
O30 S5 C78 F13 169(3) . .
O29 S5 C78 F13 48(3) . .
O28 S5 C78 F13 -71(3) . .
O30 S5 C78 F14 -70(2) . .
O29 S5 C78 F14 168(2) . .
O28 S5 C78 F14 50(3) . .
O30 S5 C78 F15 49(3) . .
O29 S5 C78 F15 -73(3) . .
O28 S5 C78 F15 169(3) . .
O17' S1' C74' F2' -173(3) . .
O17' S1' C74' F1' 66(4) . .
O17' S1' C74' F3' -50(4) . .
O29' S5' C78' F14' -175(3) . .
O30' S5' C78' F14' -52(3) . .
O28' S5' C78' F14' 63(3) . .
O29' S5' C78' F15' -54(3) . .
O30' S5' C78' F15' 69(3) . .
O28' S5' C78' F15' -176(2) . .
O29' S5' C78' F13' 62(3) . .
O30' S5' C78' F13' -175(3) . .
O28' S5' C78' F13' -60(3) . .
Zn1 O2 C1 O1 179.5(9) . .
Zn1 O2 C1 C2 1.5(12) . .
Ir1 O1 C1 O2 174.1(9) . .
Ir1 O1 C1 C2 -8.0(12) . .
Zn1 O3 C2 N1 177.2(10) . .
Ag1 O3 C2 N1 8(2) . .
Zn1 O3 C2 C1 -6.1(12) . .
Ag1 O3 C2 C1 -175.5(7) . .
C4 N1 C2 O3 -4.1(17) . .
Ir1 N1 C2 O3 -178.8(10) . .
C4 N1 C2 C1 179.2(9) . .
Ir1 N1 C2 C1 4.4(12) . .
O2 C1 C2 O3 3.4(15) . .
O1 C1 C2 O3 -174.8(10) . .
O2 C1 C2 N1 -179.4(10) . .
O1 C1 C2 N1 2.4(14) . .
C18 C3 C4 C5 -1(2) 3_766 .
C18 C3 C4 N1 175.0(11) 3_766 .
C2 N1 C4 C3 -63.0(14) . .
Ir1 N1 C4 C3 111.0(11) . .
C2 N1 C4 C5 113.0(13) . .
Ir1 N1 C4 C5 -72.9(13) . .
C3 C4 C5 C20 -1(2) . 3_766
N1 C4 C5 C20 -177.2(13) . 3_766
Zn1 O5 C6 O4 -178.2(9) . .
Zn1 O5 C6 C7 2.0(13) . .
Ir2 O4 C6 O5 -177.2(9) . .
Ir2 O4 C6 C7 2.6(13) . .
Zn1 O6 C7 N2 179.2(10) . .
Ag1' O6 C7 N2 -4(2) . .
Zn1 O6 C7 C6 1.0(13) . .
Ag1' O6 C7 C6 178.0(7) . .
C9 N2 C7 O6 4.1(18) . .
Ir2 N2 C7 O6 179.7(10) . .
C9 N2 C7 C6 -177.7(10) . .
Ir2 N2 C7 C6 -2.1(13) . .
O5 C6 C7 O6 -2.1(16) . .
O4 C6 C7 O6 178.1(10) . .
O5 C6 C7 N2 179.5(11) . .
O4 C6 C7 N2 -0.3(16) . .
C13 C8 C9 C10 4.9(19) 3_766 .
C13 C8 C9 N2 -176.3(11) 3_766 .
C7 N2 C9 C8 57.3(16) . .
Ir2 N2 C9 C8 -117.6(11) . .
C7 N2 C9 C10 -123.9(14) . .
Ir2 N2 C9 C10 61.2(15) . .
C8 C9 C10 C15 -3(2) . 3_766
N2 C9 C10 C15 178.6(13) . 3_766
Zn2 O8 C11 O7 177.6(8) . .
Zn2 O8 C11 C12 -2.8(12) . .
Ir3 O7 C11 O8 -179.6(8) . .
Ir3 O7 C11 C12 0.9(12) . .
Zn2 O9 C12 N3 179.8(10) . .
Zn2 O9 C12 C11 2.6(12) . .
C14 N3 C12 O9 4.2(18) . .
Ir3 N3 C12 O9 178.7(10) . .
C14 N3 C12 C11 -178.6(9) . .
Ir3 N3 C12 C11 -4.1(13) . .
O8 C11 C12 O9 0.2(16) . .
O7 C11 C12 O9 179.8(10) . .
O8 C11 C12 N3 -177.4(10) . .
O7 C11 C12 N3 2.2(15) . .
C8 C13 C14 C15 0.6(19) 3_766 .
C8 C13 C14 N3 -178.1(11) 3_766 .
C12 N3 C14 C13 57.2(16) . .
Ir3 N3 C14 C13 -116.7(12) . .
C12 N3 C14 C15 -121.5(13) . .
Ir3 N3 C14 C15 64.6(14) . .
C13 C14 C15 C10 -3(2) . 3_766
N3 C14 C15 C10 175.8(13) . 3_766
Zn2 O11 C16 O10 -177.8(9) . .
Zn2 O11 C16 C17 3.1(12) . .
Ir4 O10 C16 O11 176.2(9) . .
Ir4 O10 C16 C17 -4.7(12) . .
Zn2 O12 C17 N4 177.8(9) . .
Zn2 O12 C17 C16 -2.5(12) . .
C19 N4 C17 O12 -1.6(17) . .
Ir4 N4 C17 O12 -175.9(9) . .
C19 N4 C17 C16 178.7(9) . .
Ir4 N4 C17 C16 4.4(12) . .
O11 C16 C17 O12 -0.5(16) . .
O10 C16 C17 O12 -179.7(10) . .
O11 C16 C17 N4 179.3(10) . .
O10 C16 C17 N4 0.1(14) . .
C3 C18 C19 C20 -0.2(19) 3_766 .
C3 C18 C19 N4 178.2(10) 3_766 .
C17 N4 C19 C20 113.6(14) . .
Ir4 N4 C19 C20 -73.0(14) . .
C17 N4 C19 C18 -64.9(14) . .
Ir4 N4 C19 C18 108.6(11) . .
C18 C19 C20 C5 2(2) . 3_766
N4 C19 C20 C5 -176.0(14) . 3_766
C24 N5 C21 C22 -3.4(17) . .
Ir1 N5 C21 C22 178.3(9) . .
N5 C21 C22 N6 1.5(18) . .
C23 N6 C22 C21 0.6(16) . .
Ir3 N6 C22 C21 -179.8(9) . .
C22 N6 C23 C24 -0.6(16) . .
Ir3 N6 C23 C24 179.7(9) . .
C21 N5 C24 C23 3.2(17) . .
Ir1 N5 C24 C23 -178.5(9) . .
N6 C23 C24 N5 -1.3(19) . .
C28 N7 C25 C26 0.9(17) . .
Ir2 N7 C25 C26 177.6(9) . .
C27 N8 C26 C25 -0.7(17) . .
Ir4 N8 C26 C25 178.9(9) . .
N7 C25 C26 N8 -1.1(19) . .
C26 N8 C27 C28 2.7(19) . .
Ir4 N8 C27 C28 -176.8(10) . .
C25 N7 C28 C27 0.9(18) . .
Ir2 N7 C28 C27 -175.6(9) . .
N8 C27 C28 N7 -3(2) . .
C33 C29 C30 C31 -0.9(15) . .
C34 C29 C30 C31 -177.3(13) . .
Ir1 C29 C30 C31 61.9(9) . .
C33 C29 C30 C35 171.7(14) . .
C34 C29 C30 C35 -5(2) . .
Ir1 C29 C30 C35 -125.4(15) . .
C33 C29 C30 Ir1 -62.8(10) . .
C34 C29 C30 Ir1 120.8(14) . .
C29 C30 C31 C32 -1.4(15) . .
C35 C30 C31 C32 -174.2(14) . .
Ir1 C30 C31 C32 60.5(9) . .
C29 C30 C31 C36 175.3(14) . .
C35 C30 C31 C36 2(2) . .
Ir1 C30 C31 C36 -122.9(14) . .
C29 C30 C31 Ir1 -61.9(9) . .
C35 C30 C31 Ir1 125.3(15) . .
C30 C31 C32 C33 3.0(14) . .
C36 C31 C32 C33 -173.4(14) . .
Ir1 C31 C32 C33 63.0(9) . .
C30 C31 C32 C37 176.9(15) . .
C36 C31 C32 C37 1(2) . .
Ir1 C31 C32 C37 -123.2(16) . .
C30 C31 C32 Ir1 -59.9(9) . .
C36 C31 C32 Ir1 123.7(15) . .
C30 C29 C33 C32 2.8(15) . .
C34 C29 C33 C32 179.1(14) . .
Ir1 C29 C33 C32 -59.0(9) . .
C30 C29 C33 C38 176.1(15) . .
C34 C29 C33 C38 -8(2) . .
Ir1 C29 C33 C38 114.4(16) . .
C30 C29 C33 Ir1 61.7(10) . .
C34 C29 C33 Ir1 -122.0(15) . .
C31 C32 C33 C29 -3.6(15) . .
C37 C32 C33 C29 -177.2(16) . .
Ir1 C32 C33 C29 59.2(9) . .
C31 C32 C33 C38 -177.5(13) . .
C37 C32 C33 C38 9(2) . .
Ir1 C32 C33 C38 -114.7(14) . .
C31 C32 C33 Ir1 -62.8(9) . .
C37 C32 C33 Ir1 123.6(17) . .
C43 C39 C40 C41 0.6(16) . .
C44 C39 C40 C41 -179.8(13) . .
Ir2 C39 C40 C41 60.6(10) . .
C43 C39 C40 C45 -179.6(13) . .
C44 C39 C40 C45 0(2) . .
Ir2 C39 C40 C45 -119.6(15) . .
C43 C39 C40 Ir2 -60.0(10) . .
C44 C39 C40 Ir2 119.6(14) . .
C39 C40 C41 C42 1.8(15) . .
C45 C40 C41 C42 -178.0(12) . .
Ir2 C40 C41 C42 63.7(8) . .
C39 C40 C41 C46 -179.4(14) . .
C45 C40 C41 C46 1(2) . .
Ir2 C40 C41 C46 -117.6(16) . .
C39 C40 C41 Ir2 -61.9(10) . .
C45 C40 C41 Ir2 118.3(13) . .
C40 C41 C42 C43 -3.8(15) . .
C46 C41 C42 C43 177.5(14) . .
Ir2 C41 C42 C43 59.6(10) . .
C40 C41 C42 C47 177.7(12) . .
C46 C41 C42 C47 -1(2) . .
Ir2 C41 C42 C47 -118.9(13) . .
C40 C41 C42 Ir2 -63.4(9) . .
C46 C41 C42 Ir2 117.9(15) . .
C41 C42 C43 C39 4.3(15) . .
C47 C42 C43 C39 -177.3(13) . .
Ir2 C42 C43 C39 63.0(9) . .
C41 C42 C43 C48 175.4(13) . .
C47 C42 C43 C48 -6(2) . .
Ir2 C42 C43 C48 -125.9(14) . .
C41 C42 C43 Ir2 -58.7(10) . .
C47 C42 C43 Ir2 119.7(14) . .
C40 C39 C43 C42 -3.0(15) . .
C44 C39 C43 C42 177.4(13) . .
Ir2 C39 C43 C42 -63.1(9) . .
C40 C39 C43 C48 -174.3(13) . .
C44 C39 C43 C48 6(2) . .
Ir2 C39 C43 C48 125.6(14) . .
C40 C39 C43 Ir2 60.1(10) . .
C44 C39 C43 Ir2 -119.5(14) . .
C53 C49 C50 C51 -0.6(14) . .
C54 C49 C50 C51 -177.8(14) . .
Ir3 C49 C50 C51 61.2(9) . .
C53 C49 C50 C55 175.8(13) . .
C54 C49 C50 C55 -1(2) . .
Ir3 C49 C50 C55 -122.4(13) . .
C53 C49 C50 Ir3 -61.7(9) . .
C54 C49 C50 Ir3 121.0(15) . .
C49 C50 C51 C52 0.7(14) . .
C55 C50 C51 C52 -175.3(14) . .
Ir3 C50 C51 C52 61.7(9) . .
C49 C50 C51 C56 178.0(12) . .
C55 C50 C51 C56 2(2) . .
Ir3 C50 C51 C56 -121.0(13) . .
C49 C50 C51 Ir3 -61.0(9) . .
C55 C50 C51 Ir3 123.0(16) . .
C50 C51 C52 C53 -0.5(14) . .
C56 C51 C52 C53 -177.9(12) . .
Ir3 C51 C52 C53 60.4(8) . .
C50 C51 C52 C57 174.4(12) . .
C56 C51 C52 C57 -3(2) . .
Ir3 C51 C52 C57 -124.6(13) . .
C50 C51 C52 Ir3 -60.9(9) . .
C56 C51 C52 Ir3 121.7(13) . .
C50 C49 C53 C52 0.3(15) . .
C54 C49 C53 C52 177.8(13) . .
Ir3 C49 C53 C52 -61.0(9) . .
C50 C49 C53 C58 -174.5(13) . .
C54 C49 C53 C58 3(2) . .
Ir3 C49 C53 C58 124.2(14) . .
C50 C49 C53 Ir3 61.3(9) . .
C54 C49 C53 Ir3 -121.1(14) . .
C51 C52 C53 C49 0.1(14) . .
C57 C52 C53 C49 -174.8(12) . .
Ir3 C52 C53 C49 60.3(9) . .
C51 C52 C53 C58 175.3(12) . .
C57 C52 C53 C58 0(2) . .
Ir3 C52 C53 C58 -124.5(13) . .
C51 C52 C53 Ir3 -60.2(8) . .
C57 C52 C53 Ir3 124.9(13) . .
C63 C59 C60 C61 -0.9(14) . .
C64 C59 C60 C61 -173.6(13) . .
Ir4 C59 C60 C61 59.2(9) . .
C63 C59 C60 C65 178.9(12) . .
C64 C59 C60 C65 6(2) . .
Ir4 C59 C60 C65 -121.0(13) . .
C63 C59 C60 Ir4 -60.1(8) . .
C64 C59 C60 Ir4 127.1(13) . .
C59 C60 C61 C62 1.0(15) . .
C65 C60 C61 C62 -178.7(13) . .
Ir4 C60 C61 C62 61.2(9) . .
C59 C60 C61 C66 178.6(12) . .
C65 C60 C61 C66 -1(2) . .
Ir4 C60 C61 C66 -121.3(13) . .
C59 C60 C61 Ir4 -60.2(9) . .
C65 C60 C61 Ir4 120.1(14) . .
C60 C61 C62 C63 -0.8(14) . .
C66 C61 C62 C63 -178.4(12) . .
Ir4 C61 C62 C63 61.7(8) . .
C60 C61 C62 C67 177.9(13) . .
C66 C61 C62 C67 0(2) . .
Ir4 C61 C62 C67 -119.6(13) . .
C60 C61 C62 Ir4 -62.5(9) . .
C66 C61 C62 Ir4 119.9(12) . .
C60 C59 C63 C62 0.4(14) . .
C64 C59 C63 C62 173.1(12) . .
Ir4 C59 C63 C62 -59.9(9) . .
C60 C59 C63 C68 -178.2(12) . .
C64 C59 C63 C68 -5(2) . .
Ir4 C59 C63 C68 121.5(13) . .
C60 C59 C63 Ir4 60.3(8) . .
C64 C59 C63 Ir4 -127.0(13) . .
C61 C62 C63 C59 0.2(14) . .
C67 C62 C63 C59 -178.5(12) . .
Ir4 C62 C63 C59 61.7(9) . .
C61 C62 C63 C68 178.7(12) . .
C67 C62 C63 C68 0(2) . .
Ir4 C62 C63 C68 -119.8(13) . .
C61 C62 C63 Ir4 -61.5(8) . .
C67 C62 C63 Ir4 119.8(13) . .
O21 S2 C75 F4 -63(2) . .
O20 S2 C75 F4 176(2) . .
O19 S2 C75 F4 56(2) . .
O21 S2 C75 F5 65(2) . .
O20 S2 C75 F5 -55(2) . .
O19 S2 C75 F5 -175.8(18) . .
O21 S2 C75 F6 -178.9(18) . .
O20 S2 C75 F6 61(2) . .
O19 S2 C75 F6 -60(2) . .
O24 S3 C76 F7 -59(2) . .
O22 S3 C76 F7 59(2) . .
O23 S3 C76 F7 -179.9(18) . .
O24 S3 C76 F8 62.6(19) . .
O22 S3 C76 F8 -179.7(15) . .
O23 S3 C76 F8 -58.6(19) . .
O24 S3 C76 F9 175.3(16) . .
O22 S3 C76 F9 -67.0(18) . .
O23 S3 C76 F9 54.1(18) . .
O27 S4 C77 F12 -53.6(19) . .
O26 S4 C77 F12 169.2(16) . .
O25 S4 C77 F12 59.4(18) . .
O27 S4 C77 F11 -168.9(15) . .
O26 S4 C77 F11 53.8(17) . .
O25 S4 C77 F11 -55.9(16) . .
O27 S4 C77 F10 72.1(16) . .
O26 S4 C77 F10 -65.2(15) . .
O25 S4 C77 F10 -174.9(14) . .

loop_
_platon_squeeze_void_nr
_platon_squeeze_void_average_x
_platon_squeeze_void_average_y
_platon_squeeze_void_average_z
_platon_squeeze_void_volume
_platon_squeeze_void_count_electrons
1 0.061 0.887 0.810 19.7 -0.7
2 0.095 0.411 0.620 7.0 1.4
3 0.149 0.640 0.019 8.5 1.2
4 0.351 0.140 0.481 8.5 1.2
5 0.405 0.911 0.880 7.0 0.0
6 0.439 0.387 0.690 19.7 -1.2
7 0.561 0.613 0.310 19.7 0.5
8 0.595 0.089 0.120 7.0 2.4
9 0.649 0.860 0.519 8.5 1.5
10 0.851 0.360 0.981 8.5 1.5
11 0.905 0.589 0.380 7.0 1.5
12 0.939 0.113 0.190 19.7 -1.0
